data_7106368
loop_
_publ_author_name
'Hayato Tsurugi'
'Haruki Nagae'
'Kazushi Mashima'

_publ_section_title
;
 First isolation of fully delocalized mixed-valent imido-bridged [Ti2]7+
 complexes by one-electron reduction of [(C5R5)TiCl]2(m-NAr)2
;
_journal_name_full Chem.Commun.
_journal_page_first 5620
_journal_paper_doi 10.1039/c1cc10757g
_journal_volume 47
_journal_year 2011
_chemical_formula_moiety 'C26 H16 Cl2 F12 N2 Ti2, C10 H10 Co, 2(C1 H2 Cl2)'
_chemical_formula_sum 'C38 H30 Cl6 Co F12 N2 Ti2'
_chemical_formula_weight 1110.07
_chemical_name_common 5a
_chemical_name_systematic
;
?
;
_space_group_IT_number 14
_symmetry_cell_setting monoclinic
_symmetry_Int_Tables_number 14
_symmetry_space_group_name_Hall '-P 2ybc'
_symmetry_space_group_name_H-M 'P 1 21/c 1'
_atom_sites_solution_hydrogens geom
_atom_sites_solution_primary direct
_atom_sites_solution_secondary difmap
_audit_creation_method SHELXL-97
_cell_angle_alpha 90.00
_cell_angle_beta 93.064(7)
_cell_angle_gamma 90.00
_cell_formula_units_Z 4
_cell_length_a 18.139(12)
_cell_length_b 11.696(7)
_cell_length_c 21.035(14)
_cell_measurement_reflns_used 7677
_cell_measurement_temperature 113(2)
_cell_measurement_theta_max 27.47
_cell_measurement_theta_min 3.04
_cell_volume 4456(5)
_computing_cell_refinement CrystalClear
_computing_data_collection 'CrystalClear (Rigaku Inc., 2007)'
_computing_data_reduction CrystalClear
_computing_molecular_graphics ORTEP-III
_computing_publication_material 'CrystalStructure 4.0 (Rigaku, 2010)'
_computing_structure_refinement 'SHELXL97 (Sheldrick, 2008)'
_computing_structure_solution 'Il Milione (Burla, et al., 2007)'
_diffrn_ambient_temperature 113(2)
_diffrn_detector_area_resol_mean 7.314
_diffrn_measured_fraction_theta_full 0.993
_diffrn_measured_fraction_theta_max 0.993
_diffrn_measurement_device_type 'Rigaku Mercury70'
_diffrn_measurement_method \w
_diffrn_radiation_monochromator graphite
_diffrn_radiation_source 'fine-focus sealed tube'
_diffrn_radiation_type MoK\a
_diffrn_radiation_wavelength 0.71075
_diffrn_reflns_av_R_equivalents 0.0867
_diffrn_reflns_av_sigmaI/netI 0.0754
_diffrn_reflns_limit_h_max 23
_diffrn_reflns_limit_h_min -23
_diffrn_reflns_limit_k_max 15
_diffrn_reflns_limit_k_min -15
_diffrn_reflns_limit_l_max 27
_diffrn_reflns_limit_l_min -25
_diffrn_reflns_number 41425
_diffrn_reflns_theta_full 27.43
_diffrn_reflns_theta_max 27.43
_diffrn_reflns_theta_min 3.04
_exptl_absorpt_coefficient_mu 1.159
_exptl_absorpt_correction_T_max 0.7604
_exptl_absorpt_correction_T_min 0.5480
_exptl_absorpt_correction_type multi-scan
_exptl_absorpt_process_details 'REQAB (Rigaku, 1998)'
_exptl_crystal_colour green
_exptl_crystal_density_diffrn 1.655
_exptl_crystal_density_method 'not measured'
_exptl_crystal_description block
_exptl_crystal_F_000 2212
_exptl_crystal_size_max 0.59
_exptl_crystal_size_mid 0.48
_exptl_crystal_size_min 0.25
_refine_diff_density_max 1.593
_refine_diff_density_min -0.785
_refine_diff_density_rms 0.151
_refine_ls_extinction_method none
_refine_ls_goodness_of_fit_ref 1.068
_refine_ls_hydrogen_treatment constr
_refine_ls_matrix_type full
_refine_ls_number_parameters 550
_refine_ls_number_reflns 10099
_refine_ls_number_restraints 0
_refine_ls_restrained_S_all 1.068
_refine_ls_R_factor_all 0.1462
_refine_ls_R_factor_gt 0.0964
_refine_ls_shift/su_max 0.000
_refine_ls_shift/su_mean 0.000
_refine_ls_structure_factor_coef Fsqd
_refine_ls_weighting_details 'calc w=1/[\s^2^(Fo^2^)+(0.1489P)^2^+9.0337P] where P=(Fo^2^+2Fc^2^)/3'
_refine_ls_weighting_scheme calc
_refine_ls_wR_factor_gt 0.2514
_refine_ls_wR_factor_ref 0.2932
_reflns_number_gt 6253
_reflns_number_total 10099
_reflns_threshold_expression >2sigma(I)
_cod_data_source_file c1cc10757g.txt
_cod_data_source_block shelxl
_cod_database_code 7106368

loop_
_symmetry_equiv_pos_as_xyz
'x, y, z'
'-x, y+1/2, -z+1/2'
'-x, -y, -z'
'x, -y-1/2, z-1/2'

loop_
_atom_site_label
_atom_site_type_symbol
_atom_site_fract_x
_atom_site_fract_y
_atom_site_fract_z
_atom_site_U_iso_or_equiv
_atom_site_adp_type
_atom_site_occupancy
_atom_site_symmetry_multiplicity
_atom_site_calc_flag
_atom_site_refinement_flags
_atom_site_disorder_assembly
_atom_site_disorder_group
Co1 Co 0.25546(5) 0.25187(7) 0.25709(4) 0.0335(3) Uani 1 1 d . . .
Ti1 Ti 0.93616(6) 0.56348(9) 0.50326(5) 0.0254(3) Uani 1 1 d . . .
Ti2 Ti 0.56191(6) 0.56189(9) 0.48580(5) 0.0256(3) Uani 1 1 d . . .
Cl1 Cl 0.89952(10) 0.63931(14) 0.40263(8) 0.0429(4) Uani 1 1 d . . .
Cl2 Cl 0.61966(10) 0.64139(14) 0.57764(8) 0.0401(4) Uani 1 1 d . . .
Cl3 Cl 0.97801(15) 0.1237(3) 0.30020(16) 0.0933(9) Uani 1 1 d . . .
Cl4 Cl 0.96328(19) 0.3370(3) 0.22740(18) 0.1107(12) Uani 1 1 d . . .
Cl5 Cl 0.5200(2) 0.2275(5) 0.28925(19) 0.156(2) Uani 1 1 d . . .
Cl6 Cl 0.5269(2) 0.4132(3) 0.2018(2) 0.1327(16) Uani 1 1 d . . .
F1 F 0.7617(5) 0.1498(5) 0.3092(3) 0.131(3) Uani 1 1 d . . .
F2 F 0.7535(3) 0.3284(4) 0.3228(3) 0.0862(19) Uani 1 1 d . . .
F3 F 0.6900(3) 0.2187(8) 0.3725(3) 0.133(3) Uani 1 1 d . . .
F4 F 0.9028(3) -0.0870(4) 0.4790(3) 0.0679(14) Uani 1 1 d . . .
F5 F 0.9496(3) -0.0040(4) 0.5603(2) 0.0647(13) Uani 1 1 d . . .
F6 F 0.8324(3) -0.0298(4) 0.5494(3) 0.083(2) Uani 1 1 d . . .
F7 F 0.8151(2) 0.2184(5) 0.6148(2) 0.0719(15) Uani 1 1 d . . .
F8 F 0.7486(3) 0.3238(4) 0.6705(2) 0.0580(13) Uani 1 1 d . . .
F9 F 0.7435(3) 0.1417(4) 0.6797(2) 0.0710(15) Uani 1 1 d . . .
F10 F 0.6668(3) -0.0348(5) 0.4454(4) 0.107(3) Uani 1 1 d . . .
F11 F 0.5919(4) -0.0842(4) 0.5107(3) 0.091(2) Uani 1 1 d . . .
F12 F 0.5511(4) -0.0005(5) 0.4310(3) 0.113(3) Uani 1 1 d . . .
N1 N 0.9591(3) 0.4052(4) 0.4859(2) 0.0269(10) Uani 1 1 d . . .
N2 N 0.5423(3) 0.4057(4) 0.5102(2) 0.0267(10) Uani 1 1 d . . .
C1 C 0.9161(3) 0.3112(5) 0.4694(3) 0.0255(12) Uani 1 1 d . . .
C2 C 0.8600(3) 0.3182(5) 0.4201(3) 0.0303(13) Uani 1 1 d . . .
H2 H 0.8512 0.3885 0.3984 0.036 Uiso 1 1 calc R . .
C3 C 0.8174(3) 0.2213(5) 0.4032(3) 0.0331(14) Uani 1 1 d . . .
C4 C 0.8279(3) 0.1186(5) 0.4357(3) 0.0340(14) Uani 1 1 d . . .
H4 H 0.7985 0.0536 0.4248 0.041 Uiso 1 1 calc R . .
C5 C 0.8819(3) 0.1131(5) 0.4840(3) 0.0305(13) Uani 1 1 d . . .
C6 C 0.9266(3) 0.2065(5) 0.5012(3) 0.0298(13) Uani 1 1 d . . .
H6 H 0.9640 0.1991 0.5343 0.036 Uiso 1 1 calc R . .
C7 C 0.7596(5) 0.2297(6) 0.3514(4) 0.0501(19) Uani 1 1 d . . .
C8 C 0.8911(4) -0.0003(5) 0.5187(4) 0.0408(16) Uani 1 1 d . . .
C9 C 0.8773(4) 0.4963(6) 0.5939(3) 0.0440(17) Uani 1 1 d . . .
H9 H 0.8828 0.4183 0.6058 0.053 Uiso 1 1 calc R . .
C10 C 0.9243(4) 0.5875(6) 0.6144(3) 0.0422(16) Uani 1 1 d . . .
H10 H 0.9663 0.5815 0.6431 0.051 Uiso 1 1 calc R . .
C11 C 0.8981(4) 0.6873(6) 0.5850(3) 0.0413(16) Uani 1 1 d . . .
H11 H 0.9197 0.7610 0.5898 0.050 Uiso 1 1 calc R . .
C12 C 0.8347(4) 0.6608(7) 0.5475(4) 0.0462(18) Uani 1 1 d . . .
H12 H 0.8056 0.7133 0.5226 0.055 Uiso 1 1 calc R . .
C13 C 0.8214(4) 0.5416(8) 0.5532(4) 0.053(2) Uani 1 1 d . . .
H13 H 0.7817 0.5002 0.5329 0.063 Uiso 1 1 calc R . .
C14 C 0.5861(3) 0.3111(5) 0.5237(3) 0.0284(13) Uani 1 1 d . . .
C15 C 0.6439(3) 0.3161(5) 0.5713(3) 0.0287(13) Uani 1 1 d . . .
H15 H 0.6532 0.3860 0.5933 0.034 Uiso 1 1 calc R . .
C16 C 0.6879(3) 0.2215(5) 0.5867(3) 0.0315(13) Uani 1 1 d . . .
C17 C 0.6755(3) 0.1172(5) 0.5541(3) 0.0305(13) Uani 1 1 d . . .
H17 H 0.7047 0.0518 0.5646 0.037 Uiso 1 1 calc R . .
C18 C 0.6197(3) 0.1123(5) 0.5060(3) 0.0343(14) Uani 1 1 d . . .
C19 C 0.5746(4) 0.2058(5) 0.4907(3) 0.0335(14) Uani 1 1 d . . .
H19 H 0.5362 0.1992 0.4584 0.040 Uiso 1 1 calc R . .
C20 C 0.7474(4) 0.2265(5) 0.6372(3) 0.0357(15) Uani 1 1 d . . .
C21 C 0.6068(4) 0.0020(6) 0.4723(4) 0.0459(18) Uani 1 1 d . . .
C22 C 0.5496(4) 0.5771(6) 0.3737(3) 0.0421(16) Uani 1 1 d . . .
H22 H 0.5024 0.5666 0.3528 0.050 Uiso 1 1 calc R . .
C23 C 0.5797(4) 0.6830(6) 0.3970(3) 0.0434(17) Uani 1 1 d . . .
H23 H 0.5563 0.7556 0.3939 0.052 Uiso 1 1 calc R . .
C24 C 0.6496(4) 0.6606(7) 0.4250(3) 0.0449(17) Uani 1 1 d . . .
H24 H 0.6821 0.7152 0.4450 0.054 Uiso 1 1 calc R . .
C25 C 0.6638(4) 0.5416(7) 0.4184(3) 0.0481(19) Uani 1 1 d . . .
H25 H 0.7075 0.5024 0.4327 0.058 Uiso 1 1 calc R . .
C26 C 0.6013(4) 0.4931(6) 0.3870(3) 0.0469(18) Uani 1 1 d . . .
H26 H 0.5955 0.4145 0.3765 0.056 Uiso 1 1 calc R . .
C27 C 0.3011(5) 0.3693(6) 0.1983(4) 0.0498(19) Uani 1 1 d . . .
H27 H 0.3407 0.3578 0.1711 0.060 Uiso 1 1 calc R . .
C28 C 0.2247(6) 0.3517(6) 0.1827(4) 0.063(3) Uani 1 1 d . . .
H28 H 0.2041 0.3244 0.1431 0.076 Uiso 1 1 calc R . .
C29 C 0.1841(5) 0.3821(7) 0.2365(6) 0.068(3) Uani 1 1 d . . .
H29 H 0.1321 0.3801 0.2392 0.082 Uiso 1 1 calc R . .
C30 C 0.2359(6) 0.4155(6) 0.2844(4) 0.063(2) Uani 1 1 d . . .
H30 H 0.2251 0.4400 0.3260 0.075 Uiso 1 1 calc R . .
C31 C 0.3065(5) 0.4066(6) 0.2608(4) 0.0470(18) Uani 1 1 d . . .
H31 H 0.3514 0.4237 0.2842 0.056 Uiso 1 1 calc R . .
C32 C 0.2331(6) 0.0867(6) 0.2345(4) 0.064(3) Uani 1 1 d . . .
H32 H 0.2099 0.0609 0.1956 0.076 Uiso 1 1 calc R . .
C33 C 0.1967(5) 0.1188(6) 0.2906(5) 0.059(2) Uani 1 1 d . . .
H33 H 0.1450 0.1184 0.2957 0.071 Uiso 1 1 calc R . .
C34 C 0.2514(5) 0.1507(6) 0.3363(3) 0.0468(18) Uani 1 1 d . . .
H34 H 0.2430 0.1751 0.3784 0.056 Uiso 1 1 calc R . .
C35 C 0.3203(4) 0.1413(6) 0.3107(3) 0.0422(16) Uani 1 1 d . . .
H35 H 0.3663 0.1593 0.3320 0.051 Uiso 1 1 calc R . .
C36 C 0.3101(5) 0.1004(5) 0.2477(3) 0.0458(18) Uani 1 1 d . . .
H36 H 0.3479 0.0848 0.2194 0.055 Uiso 1 1 calc R . .
C37 C 0.9552(6) 0.1897(9) 0.2246(5) 0.088(4) Uani 1 1 d . . .
H37A H 0.9883 0.1593 0.1927 0.106 Uiso 1 1 calc R . .
H37B H 0.9039 0.1692 0.2107 0.106 Uiso 1 1 calc R . .
C38 C 0.5719(5) 0.2983(9) 0.2376(5) 0.077(3) Uani 1 1 d . . .
H38A H 0.5866 0.2445 0.2042 0.093 Uiso 1 1 calc R . .
H38B H 0.6175 0.3258 0.2607 0.093 Uiso 1 1 calc R . .

loop_
_atom_site_aniso_label
_atom_site_aniso_U_11
_atom_site_aniso_U_22
_atom_site_aniso_U_33
_atom_site_aniso_U_23
_atom_site_aniso_U_13
_atom_site_aniso_U_12
Co1 0.0445(5) 0.0205(4) 0.0360(5) -0.0001(3) 0.0066(4) 0.0024(3)
Ti1 0.0288(5) 0.0198(5) 0.0275(5) -0.0014(4) 0.0011(4) 0.0011(4)
Ti2 0.0321(6) 0.0189(5) 0.0256(5) 0.0012(4) 0.0007(4) 0.0003(4)
Cl1 0.0578(11) 0.0334(9) 0.0359(9) 0.0046(7) -0.0115(7) 0.0022(8)
Cl2 0.0484(9) 0.0333(9) 0.0374(8) -0.0064(7) -0.0086(7) -0.0022(7)
Cl3 0.0717(17) 0.098(2) 0.107(2) -0.0084(17) -0.0180(15) 0.0067(15)
Cl4 0.115(2) 0.087(2) 0.125(3) -0.0089(19) -0.047(2) -0.0055(18)
Cl5 0.118(3) 0.245(5) 0.102(3) 0.059(3) -0.032(2) -0.100(3)
Cl6 0.125(3) 0.096(2) 0.167(4) 0.023(2) -0.085(3) -0.035(2)
F1 0.206(8) 0.073(4) 0.102(5) -0.051(4) -0.097(5) 0.057(5)
F2 0.110(4) 0.051(3) 0.090(4) 0.019(3) -0.061(3) -0.024(3)
F3 0.061(4) 0.237(9) 0.095(5) 0.059(6) -0.032(4) -0.036(5)
F4 0.095(4) 0.025(2) 0.085(4) 0.005(2) 0.011(3) 0.019(2)
F5 0.081(3) 0.037(3) 0.073(3) 0.018(2) -0.022(3) -0.002(2)
F6 0.055(3) 0.057(3) 0.143(5) 0.063(3) 0.056(3) 0.025(2)
F7 0.033(2) 0.117(4) 0.065(3) -0.018(3) -0.004(2) 0.012(3)
F8 0.073(3) 0.039(2) 0.059(3) -0.011(2) -0.033(2) 0.015(2)
F9 0.104(4) 0.046(3) 0.059(3) 0.024(2) -0.030(3) -0.012(3)
F10 0.084(4) 0.080(4) 0.164(6) -0.086(4) 0.067(4) -0.040(3)
F11 0.140(5) 0.031(3) 0.106(5) -0.014(3) 0.029(4) -0.032(3)
F12 0.145(6) 0.057(4) 0.127(5) -0.050(3) -0.077(5) 0.031(4)
N1 0.031(3) 0.023(2) 0.027(2) 0.0001(19) 0.003(2) -0.0029(19)
N2 0.039(3) 0.019(2) 0.022(2) 0.0021(18) 0.002(2) 0.002(2)
C1 0.030(3) 0.019(3) 0.028(3) -0.001(2) 0.008(2) -0.002(2)
C2 0.037(3) 0.024(3) 0.030(3) -0.003(2) 0.004(3) -0.001(2)
C3 0.037(3) 0.026(3) 0.036(3) -0.002(3) 0.002(3) -0.001(3)
C4 0.037(3) 0.022(3) 0.043(4) -0.003(3) 0.002(3) -0.006(3)
C5 0.032(3) 0.017(3) 0.044(4) 0.001(2) 0.005(3) 0.001(2)
C6 0.031(3) 0.024(3) 0.035(3) 0.000(2) 0.000(3) 0.002(2)
C7 0.059(5) 0.041(4) 0.048(4) 0.000(3) -0.012(4) -0.021(4)
C8 0.042(4) 0.020(3) 0.060(5) 0.007(3) 0.004(3) 0.005(3)
C9 0.060(5) 0.039(4) 0.035(4) 0.001(3) 0.022(3) -0.001(3)
C10 0.045(4) 0.052(4) 0.030(3) -0.004(3) 0.009(3) 0.006(3)
C11 0.046(4) 0.034(4) 0.046(4) -0.011(3) 0.012(3) -0.001(3)
C12 0.036(4) 0.053(5) 0.050(4) -0.005(3) 0.012(3) 0.024(3)
C13 0.030(4) 0.076(6) 0.052(5) -0.012(4) 0.008(3) -0.005(4)
C14 0.038(3) 0.016(3) 0.032(3) 0.002(2) 0.006(3) 0.001(2)
C15 0.038(3) 0.018(3) 0.030(3) 0.001(2) 0.003(3) 0.005(2)
C16 0.037(3) 0.027(3) 0.031(3) 0.004(2) 0.004(3) 0.005(3)
C17 0.034(3) 0.015(3) 0.042(4) 0.006(2) 0.004(3) 0.009(2)
C18 0.034(3) 0.028(3) 0.040(4) -0.001(3) 0.001(3) -0.003(3)
C19 0.038(3) 0.028(3) 0.035(3) -0.001(3) 0.009(3) 0.000(3)
C20 0.045(4) 0.025(3) 0.036(3) 0.004(3) -0.008(3) 0.007(3)
C21 0.043(4) 0.029(4) 0.066(5) -0.006(3) 0.004(4) -0.001(3)
C22 0.042(4) 0.053(4) 0.032(3) 0.010(3) 0.001(3) -0.005(3)
C23 0.061(5) 0.033(4) 0.038(4) 0.015(3) 0.018(3) 0.010(3)
C24 0.045(4) 0.051(5) 0.040(4) -0.001(3) 0.010(3) -0.012(3)
C25 0.048(4) 0.061(5) 0.037(4) 0.008(3) 0.019(3) 0.021(4)
C26 0.074(5) 0.031(4) 0.037(4) 0.000(3) 0.021(4) -0.005(4)
C27 0.077(6) 0.036(4) 0.038(4) 0.003(3) 0.020(4) 0.004(4)
C28 0.100(7) 0.027(4) 0.059(5) 0.013(4) -0.030(5) -0.013(4)
C29 0.060(5) 0.033(4) 0.114(8) 0.030(5) 0.018(6) 0.012(4)
C30 0.103(7) 0.025(4) 0.063(5) 0.004(4) 0.033(5) 0.010(4)
C31 0.069(5) 0.026(3) 0.046(4) 0.002(3) 0.000(4) -0.004(3)
C32 0.104(7) 0.017(3) 0.065(6) -0.001(3) -0.034(5) -0.004(4)
C33 0.051(5) 0.027(4) 0.100(7) 0.019(4) 0.010(5) 0.000(3)
C34 0.074(5) 0.032(4) 0.036(4) 0.005(3) 0.019(4) 0.008(4)
C35 0.057(4) 0.032(4) 0.038(4) 0.004(3) -0.003(3) 0.016(3)
C36 0.076(5) 0.021(3) 0.040(4) 0.007(3) 0.010(4) 0.017(3)
C37 0.092(8) 0.074(7) 0.094(8) -0.028(6) -0.043(6) 0.005(6)
C38 0.056(5) 0.101(8) 0.074(6) -0.017(6) 0.001(5) 0.014(5)

loop_
_atom_type_symbol
_atom_type_description
_atom_type_scat_dispersion_real
_atom_type_scat_dispersion_imag
_atom_type_scat_source
C C 0.0033 0.0016 'International Tables Vol C Tables 4.2.6.8 and 6.1.1.4'
H H 0.0000 0.0000 'International Tables Vol C Tables 4.2.6.8 and 6.1.1.4'
Cl Cl 0.1484 0.1585 'International Tables Vol C Tables 4.2.6.8 and 6.1.1.4'
Co Co 0.3494 0.9721 'International Tables Vol C Tables 4.2.6.8 and 6.1.1.4'
F F 0.0171 0.0103 'International Tables Vol C Tables 4.2.6.8 and 6.1.1.4'
N N 0.0061 0.0033 'International Tables Vol C Tables 4.2.6.8 and 6.1.1.4'
Ti Ti 0.2776 0.4457 'International Tables Vol C Tables 4.2.6.8 and 6.1.1.4'

loop_
_geom_angle_atom_site_label_1
_geom_angle_atom_site_label_2
_geom_angle_atom_site_label_3
_geom_angle
_geom_angle_site_symmetry_1
_geom_angle_site_symmetry_3
_geom_angle_publ_flag
C28 Co1 C32 109.2(3) . . ?
C28 Co1 C29 41.4(4) . . ?
C32 Co1 C29 123.3(4) . . ?
C28 Co1 C31 67.6(3) . . ?
C32 Co1 C31 160.7(4) . . ?
C29 Co1 C31 67.9(4) . . ?
C28 Co1 C33 125.9(4) . . ?
C32 Co1 C33 41.3(4) . . ?
C29 Co1 C33 108.0(3) . . ?
C31 Co1 C33 156.1(4) . . ?
C28 Co1 C30 68.2(4) . . ?
C32 Co1 C30 158.1(4) . . ?
C29 Co1 C30 40.2(4) . . ?
C31 Co1 C30 40.3(3) . . ?
C33 Co1 C30 121.3(4) . . ?
C28 Co1 C36 123.0(4) . . ?
C32 Co1 C36 40.8(3) . . ?
C29 Co1 C36 159.4(4) . . ?
C31 Co1 C36 123.6(3) . . ?
C33 Co1 C36 68.6(3) . . ?
C30 Co1 C36 159.2(4) . . ?
C28 Co1 C35 157.7(4) . . ?
C32 Co1 C35 68.2(3) . . ?
C29 Co1 C35 158.9(4) . . ?
C31 Co1 C35 107.1(3) . . ?
C33 Co1 C35 67.8(3) . . ?
C30 Co1 C35 122.8(4) . . ?
C36 Co1 C35 40.4(3) . . ?
C28 Co1 C34 161.7(4) . . ?
C32 Co1 C34 67.9(3) . . ?
C29 Co1 C34 123.9(4) . . ?
C31 Co1 C34 121.3(3) . . ?
C33 Co1 C34 40.0(3) . . ?
C30 Co1 C34 107.4(3) . . ?
C36 Co1 C34 67.4(3) . . ?
C35 Co1 C34 39.7(3) . . ?
C28 Co1 C27 41.0(3) . . ?
C32 Co1 C27 125.4(4) . . ?
C29 Co1 C27 69.0(3) . . ?
C31 Co1 C27 39.6(3) . . ?
C33 Co1 C27 163.1(4) . . ?
C30 Co1 C27 67.9(3) . . ?
C36 Co1 C27 108.0(3) . . ?
C35 Co1 C27 121.1(3) . . ?
C34 Co1 C27 155.5(3) . . ?
N1 Ti1 N1 89.1(2) 3_766 . ?
N1 Ti1 Cl1 105.22(16) 3_766 . ?
N1 Ti1 Cl1 104.07(16) . . ?
N1 Ti1 C9 116.7(2) 3_766 . ?
N1 Ti1 C9 86.9(2) . . ?
Cl1 Ti1 C9 136.9(2) . . ?
N1 Ti1 C10 90.1(2) 3_766 . ?
N1 Ti1 C10 109.3(2) . . ?
Cl1 Ti1 C10 143.41(19) . . ?
C9 Ti1 C10 34.8(2) . . ?
N1 Ti1 C11 96.9(2) 3_766 . ?
N1 Ti1 C11 142.4(2) . . ?
Cl1 Ti1 C11 109.96(19) . . ?
C9 Ti1 C11 57.3(2) . . ?
C10 Ti1 C11 34.1(2) . . ?
N1 Ti1 C12 129.3(2) 3_766 . ?
N1 Ti1 C12 134.9(2) . . ?
Cl1 Ti1 C12 89.1(2) . . ?
C9 Ti1 C12 57.0(3) . . ?
C10 Ti1 C12 56.5(2) . . ?
C11 Ti1 C12 33.9(2) . . ?
N1 Ti1 C13 147.0(2) 3_766 . ?
N1 Ti1 C13 100.4(3) . . ?
Cl1 Ti1 C13 102.9(2) . . ?
C9 Ti1 C13 34.1(3) . . ?
C10 Ti1 C13 56.9(3) . . ?
C11 Ti1 C13 57.0(3) . . ?
C12 Ti1 C13 34.5(3) . . ?
N1 Ti1 Ti1 44.55(15) 3_766 3_766 ?
N1 Ti1 Ti1 44.54(14) . 3_766 ?
Cl1 Ti1 Ti1 110.78(8) . 3_766 ?
C9 Ti1 Ti1 106.07(19) . 3_766 ?
C10 Ti1 Ti1 103.48(18) . 3_766 ?
C11 Ti1 Ti1 129.80(19) . 3_766 ?
C12 Ti1 Ti1 159.9(2) . 3_766 ?
C13 Ti1 Ti1 135.7(2) . 3_766 ?
N2 Ti2 N2 88.8(2) 3_666 . ?
N2 Ti2 Cl2 106.33(15) 3_666 . ?
N2 Ti2 Cl2 103.71(15) . . ?
N2 Ti2 C22 89.3(2) 3_666 . ?
N2 Ti2 C22 109.0(2) . . ?
Cl2 Ti2 C22 143.89(19) . . ?
N2 Ti2 C26 116.5(2) 3_666 . ?
N2 Ti2 C26 88.8(2) . . ?
Cl2 Ti2 C26 135.6(2) . . ?
C22 Ti2 C26 33.8(2) . . ?
N2 Ti2 C23 95.3(2) 3_666 . ?
N2 Ti2 C23 143.5(2) . . ?
Cl2 Ti2 C23 109.7(2) . . ?
C22 Ti2 C23 35.1(2) . . ?
C26 Ti2 C23 57.0(2) . . ?
N2 Ti2 C24 127.5(2) 3_666 . ?
N2 Ti2 C24 137.3(2) . . ?
Cl2 Ti2 C24 88.17(19) . . ?
C22 Ti2 C24 57.3(2) . . ?
C26 Ti2 C24 57.0(3) . . ?
C23 Ti2 C24 34.0(2) . . ?
N2 Ti2 C25 146.2(2) 3_666 . ?
N2 Ti2 C25 102.8(2) . . ?
Cl2 Ti2 C25 101.6(2) . . ?
C22 Ti2 C25 56.9(3) . . ?
C26 Ti2 C25 34.1(3) . . ?
C23 Ti2 C25 56.9(2) . . ?
C24 Ti2 C25 34.6(3) . . ?
N2 Ti2 Ti2 44.44(15) 3_666 3_666 ?
N2 Ti2 Ti2 44.40(15) . 3_666 ?
Cl2 Ti2 Ti2 111.27(8) . 3_666 ?
C22 Ti2 Ti2 102.74(18) . 3_666 ?
C26 Ti2 Ti2 107.32(19) . 3_666 ?
C23 Ti2 Ti2 128.9(2) . 3_666 ?
C24 Ti2 Ti2 160.07(19) . 3_666 ?
C25 Ti2 Ti2 137.4(2) . 3_666 ?
C1 N1 Ti1 135.9(4) . 3_766 ?
C1 N1 Ti1 133.1(4) . . ?
Ti1 N1 Ti1 90.9(2) 3_766 . ?
C14 N2 Ti2 134.4(4) . 3_666 ?
C14 N2 Ti2 134.3(4) . . ?
Ti2 N2 Ti2 91.2(2) 3_666 . ?
N1 C1 C6 121.0(5) . . ?
N1 C1 C2 120.8(5) . . ?
C6 C1 C2 118.2(5) . . ?
C3 C2 C1 120.2(6) . . ?
C3 C2 H2 119.9 . . ?
C1 C2 H2 119.9 . . ?
C4 C3 C2 120.8(6) . . ?
C4 C3 C7 119.6(6) . . ?
C2 C3 C7 119.5(6) . . ?
C5 C4 C3 118.5(6) . . ?
C5 C4 H4 120.7 . . ?
C3 C4 H4 120.7 . . ?
C4 C5 C6 122.4(5) . . ?
C4 C5 C8 116.9(5) . . ?
C6 C5 C8 120.8(6) . . ?
C5 C6 C1 119.9(5) . . ?
C5 C6 H6 120.1 . . ?
C1 C6 H6 120.1 . . ?
F1 C7 F2 109.2(7) . . ?
F1 C7 F3 102.6(8) . . ?
F2 C7 F3 100.2(7) . . ?
F1 C7 C3 114.5(7) . . ?
F2 C7 C3 116.0(6) . . ?
F3 C7 C3 112.6(7) . . ?
F6 C8 F4 105.4(6) . . ?
F6 C8 F5 107.7(6) . . ?
F4 C8 F5 103.6(5) . . ?
F6 C8 C5 113.1(5) . . ?
F4 C8 C5 112.3(6) . . ?
F5 C8 C5 113.9(5) . . ?
C13 C9 C10 107.8(7) . . ?
C13 C9 Ti1 73.9(4) . . ?
C10 C9 Ti1 72.9(4) . . ?
C13 C9 H9 126.1 . . ?
C10 C9 H9 126.1 . . ?
Ti1 C9 H9 119.0 . . ?
C11 C10 C9 108.2(6) . . ?
C11 C10 Ti1 73.1(4) . . ?
C9 C10 Ti1 72.4(4) . . ?
C11 C10 H10 125.9 . . ?
C9 C10 H10 125.9 . . ?
Ti1 C10 H10 120.4 . . ?
C12 C11 C10 108.4(6) . . ?
C12 C11 Ti1 73.6(4) . . ?
C10 C11 Ti1 72.8(4) . . ?
C12 C11 H11 125.8 . . ?
C10 C11 H11 125.8 . . ?
Ti1 C11 H11 119.6 . . ?
C11 C12 C13 108.0(7) . . ?
C11 C12 Ti1 72.4(4) . . ?
C13 C12 Ti1 72.7(4) . . ?
C11 C12 H12 126.0 . . ?
C13 C12 H12 126.0 . . ?
Ti1 C12 H12 120.6 . . ?
C9 C13 C12 107.6(7) . . ?
C9 C13 Ti1 72.0(4) . . ?
C12 C13 Ti1 72.7(4) . . ?
C9 C13 H13 126.2 . . ?
C12 C13 H13 126.2 . . ?
Ti1 C13 H13 120.9 . . ?
N2 C14 C15 120.6(5) . . ?
N2 C14 C19 121.7(6) . . ?
C15 C14 C19 117.7(5) . . ?
C16 C15 C14 121.8(5) . . ?
C16 C15 H15 119.1 . . ?
C14 C15 H15 119.1 . . ?
C15 C16 C17 120.0(6) . . ?
C15 C16 C20 121.7(6) . . ?
C17 C16 C20 118.3(5) . . ?
C18 C17 C16 118.6(5) . . ?
C18 C17 H17 120.7 . . ?
C16 C17 H17 120.7 . . ?
C19 C18 C17 122.0(6) . . ?
C19 C18 C21 119.8(6) . . ?
C17 C18 C21 118.2(6) . . ?
C18 C19 C14 119.9(6) . . ?
C18 C19 H19 120.0 . . ?
C14 C19 H19 120.0 . . ?
F8 C20 F9 106.3(6) . . ?
F8 C20 F7 104.8(6) . . ?
F9 C20 F7 105.4(6) . . ?
F8 C20 C16 113.6(5) . . ?
F9 C20 C16 112.8(6) . . ?
F7 C20 C16 113.2(6) . . ?
F12 C21 F10 109.5(7) . . ?
F12 C21 F11 102.3(7) . . ?
F10 C21 F11 102.2(6) . . ?
F12 C21 C18 115.9(6) . . ?
F10 C21 C18 112.0(6) . . ?
F11 C21 C18 113.7(7) . . ?
C26 C22 C23 107.8(6) . . ?
C26 C22 Ti2 73.5(4) . . ?
C23 C22 Ti2 73.1(4) . . ?
C26 C22 H22 126.1 . . ?
C23 C22 H22 126.1 . . ?
Ti2 C22 H22 119.1 . . ?
C24 C23 C22 107.7(6) . . ?
C24 C23 Ti2 73.4(4) . . ?
C22 C23 Ti2 71.8(4) . . ?
C24 C23 H23 126.1 . . ?
C22 C23 H23 126.1 . . ?
Ti2 C23 H23 120.4 . . ?
C23 C24 C25 107.9(7) . . ?
C23 C24 Ti2 72.6(4) . . ?
C25 C24 Ti2 73.1(4) . . ?
C23 C24 H24 126.0 . . ?
C25 C24 H24 126.0 . . ?
Ti2 C24 H24 120.1 . . ?
C26 C25 C24 107.2(6) . . ?
C26 C25 Ti2 71.9(4) . . ?
C24 C25 Ti2 72.4(4) . . ?
C26 C25 H25 126.4 . . ?
C24 C25 H25 126.4 . . ?
Ti2 C25 H25 121.1 . . ?
C22 C26 C25 109.4(7) . . ?
C22 C26 Ti2 72.7(4) . . ?
C25 C26 Ti2 74.0(4) . . ?
C22 C26 H26 125.3 . . ?
C25 C26 H26 125.3 . . ?
Ti2 C26 H26 119.8 . . ?
C31 C27 C28 106.4(7) . . ?
C31 C27 Co1 69.4(4) . . ?
C28 C27 Co1 67.8(4) . . ?
C31 C27 H27 126.8 . . ?
C28 C27 H27 126.8 . . ?
Co1 C27 H27 127.5 . . ?
C27 C28 C29 108.5(8) . . ?
C27 C28 Co1 71.2(4) . . ?
C29 C28 Co1 70.1(5) . . ?
C27 C28 H28 125.7 . . ?
C29 C28 H28 125.7 . . ?
Co1 C28 H28 124.6 . . ?
C30 C29 C28 106.7(8) . . ?
C30 C29 Co1 70.1(5) . . ?
C28 C29 Co1 68.5(5) . . ?
C30 C29 H29 126.6 . . ?
C28 C29 H29 126.6 . . ?
Co1 C29 H29 126.3 . . ?
C29 C30 C31 108.3(8) . . ?
C29 C30 Co1 69.7(5) . . ?
C31 C30 Co1 69.7(4) . . ?
C29 C30 H30 125.8 . . ?
C31 C30 H30 125.8 . . ?
Co1 C30 H30 126.3 . . ?
C27 C31 C30 109.9(8) . . ?
C27 C31 Co1 71.0(4) . . ?
C30 C31 Co1 69.9(4) . . ?
C27 C31 H31 125.0 . . ?
C30 C31 H31 125.0 . . ?
Co1 C31 H31 125.6 . . ?
C36 C32 C33 107.6(7) . . ?
C36 C32 Co1 70.3(4) . . ?
C33 C32 Co1 69.6(4) . . ?
C36 C32 H32 126.2 . . ?
C33 C32 H32 126.2 . . ?
Co1 C32 H32 125.4 . . ?
C34 C33 C32 107.2(7) . . ?
C34 C33 Co1 70.5(4) . . ?
C32 C33 Co1 69.0(4) . . ?
C34 C33 H33 126.4 . . ?
C32 C33 H33 126.4 . . ?
Co1 C33 H33 125.6 . . ?
C35 C34 C33 109.4(7) . . ?
C35 C34 Co1 70.1(4) . . ?
C33 C34 Co1 69.4(4) . . ?
C35 C34 H34 125.3 . . ?
C33 C34 H34 125.3 . . ?
Co1 C34 H34 126.8 . . ?
C34 C35 C36 108.4(7) . . ?
C34 C35 Co1 70.2(4) . . ?
C36 C35 Co1 69.8(4) . . ?
C34 C35 H35 125.8 . . ?
C36 C35 H35 125.8 . . ?
Co1 C35 H35 125.8 . . ?
C35 C36 C32 107.5(7) . . ?
C35 C36 Co1 69.9(4) . . ?
C32 C36 Co1 68.9(4) . . ?
C35 C36 H36 126.3 . . ?
C32 C36 H36 126.3 . . ?
Co1 C36 H36 126.6 . . ?
Cl4 C37 Cl3 112.5(5) . . ?
Cl4 C37 H37A 109.1 . . ?
Cl3 C37 H37A 109.1 . . ?
Cl4 C37 H37B 109.1 . . ?
Cl3 C37 H37B 109.1 . . ?
H37A C37 H37B 107.8 . . ?
Cl5 C38 Cl6 113.3(6) . . ?
Cl5 C38 H38A 108.9 . . ?
Cl6 C38 H38A 108.9 . . ?
Cl5 C38 H38B 108.9 . . ?
Cl6 C38 H38B 108.9 . . ?
H38A C38 H38B 107.7 . . ?

loop_
_geom_bond_atom_site_label_1
_geom_bond_atom_site_label_2
_geom_bond_distance
_geom_bond_site_symmetry_2
_geom_bond_publ_flag
Co1 C28 2.008(8) . ?
Co1 C32 2.026(7) . ?
Co1 C29 2.030(8) . ?
Co1 C31 2.033(7) . ?
Co1 C33 2.034(8) . ?
Co1 C30 2.035(8) . ?
Co1 C36 2.045(7) . ?
Co1 C35 2.046(6) . ?
Co1 C34 2.048(7) . ?
Co1 C27 2.053(7) . ?
Ti1 N1 1.937(5) 3_766 ?
Ti1 N1 1.937(5) . ?
Ti1 Cl1 2.358(2) . ?
Ti1 C9 2.369(7) . ?
Ti1 C10 2.375(7) . ?
Ti1 C11 2.379(7) . ?
Ti1 C12 2.394(6) . ?
Ti1 C13 2.394(7) . ?
Ti1 Ti1 2.761(2) 3_766 ?
Ti2 N2 1.934(5) 3_666 ?
Ti2 N2 1.936(5) . ?
Ti2 Cl2 2.340(2) . ?
Ti2 C22 2.363(7) . ?
Ti2 C26 2.373(7) . ?
Ti2 C23 2.380(6) . ?
Ti2 C24 2.391(7) . ?
Ti2 C25 2.400(7) . ?
Ti2 Ti2 2.764(2) 3_666 ?
Cl3 C37 1.795(11) . ?
Cl4 C37 1.730(11) . ?
Cl5 C38 1.692(11) . ?
Cl6 C38 1.724(11) . ?
F1 C7 1.291(9) . ?
F2 C7 1.304(9) . ?
F3 C7 1.367(10) . ?
F4 C8 1.338(8) . ?
F5 C8 1.339(8) . ?
F6 C8 1.320(8) . ?
F7 C20 1.342(8) . ?
F8 C20 1.336(7) . ?
F9 C20 1.340(7) . ?
F10 C21 1.326(8) . ?
F11 C21 1.328(9) . ?
F12 C21 1.297(9) . ?
N1 C1 1.381(7) . ?
N1 Ti1 1.936(5) 3_766 ?
N2 C14 1.382(7) . ?
N2 Ti2 1.934(5) 3_666 ?
C1 C6 1.404(8) . ?
C1 C2 1.415(8) . ?
C2 C3 1.407(8) . ?
C2 H2 0.9500 . ?
C3 C4 1.391(9) . ?
C3 C7 1.476(10) . ?
C4 C5 1.374(9) . ?
C4 H4 0.9500 . ?
C5 C6 1.396(8) . ?
C5 C8 1.518(8) . ?
C6 H6 0.9500 . ?
C9 C13 1.396(11) . ?
C9 C10 1.418(10) . ?
C9 H9 0.9500 . ?
C10 C11 1.392(10) . ?
C10 H10 0.9500 . ?
C11 C12 1.393(10) . ?
C11 H11 0.9500 . ?
C12 C13 1.421(11) . ?
C12 H12 0.9500 . ?
C13 H13 0.9500 . ?
C14 C15 1.413(8) . ?
C14 C19 1.423(8) . ?
C15 C16 1.392(8) . ?
C15 H15 0.9500 . ?
C16 C17 1.413(8) . ?
C16 C20 1.474(9) . ?
C17 C18 1.394(9) . ?
C17 H17 0.9500 . ?
C18 C19 1.393(9) . ?
C18 C21 1.483(9) . ?
C19 H19 0.9500 . ?
C22 C26 1.377(10) . ?
C22 C23 1.429(10) . ?
C22 H22 0.9500 . ?
C23 C24 1.394(10) . ?
C23 H23 0.9500 . ?
C24 C25 1.424(11) . ?
C24 H24 0.9500 . ?
C25 C26 1.401(11) . ?
C25 H25 0.9500 . ?
C26 H26 0.9500 . ?
C27 C31 1.384(10) . ?
C27 C28 1.423(12) . ?
C27 H27 0.9500 . ?
C28 C29 1.427(13) . ?
C28 H28 0.9500 . ?
C29 C30 1.396(14) . ?
C29 H29 0.9500 . ?
C30 C31 1.402(12) . ?
C30 H30 0.9500 . ?
C31 H31 0.9500 . ?
C32 C36 1.419(12) . ?
C32 C33 1.432(13) . ?
C32 H32 0.9500 . ?
C33 C34 1.397(12) . ?
C33 H33 0.9500 . ?
C34 C35 1.390(10) . ?
C34 H34 0.9500 . ?
C35 C36 1.412(10) . ?
C35 H35 0.9500 . ?
C36 H36 0.9500 . ?
C37 H37A 0.9900 . ?
C37 H37B 0.9900 . ?
C38 H38A 0.9900 . ?
C38 H38B 0.9900 . ?

loop_
_geom_torsion_atom_site_label_1
_geom_torsion_atom_site_label_2
_geom_torsion_atom_site_label_3
_geom_torsion_atom_site_label_4
_geom_torsion
_geom_torsion_site_symmetry_1
_geom_torsion_site_symmetry_2
_geom_torsion_site_symmetry_3
_geom_torsion_site_symmetry_4
_geom_torsion_publ_flag
N1 Ti1 N1 C1 -177.4(6) 3_766 . . . ?
Cl1 Ti1 N1 C1 -71.9(5) . . . . ?
C9 Ti1 N1 C1 65.8(5) . . . . ?
C10 Ti1 N1 C1 92.9(6) . . . . ?
C11 Ti1 N1 C1 82.5(6) . . . . ?
C12 Ti1 N1 C1 31.3(7) . . . . ?
C13 Ti1 N1 C1 34.4(6) . . . . ?
Ti1 Ti1 N1 C1 -177.4(6) 3_766 . . . ?
N1 Ti1 N1 Ti1 0.0 3_766 . . 3_766 ?
Cl1 Ti1 N1 Ti1 105.46(16) . . . 3_766 ?
C9 Ti1 N1 Ti1 -116.8(2) . . . 3_766 ?
C10 Ti1 N1 Ti1 -89.8(2) . . . 3_766 ?
C11 Ti1 N1 Ti1 -100.2(4) . . . 3_766 ?
C12 Ti1 N1 Ti1 -151.4(3) . . . 3_766 ?
C13 Ti1 N1 Ti1 -148.2(2) . . . 3_766 ?
N2 Ti2 N2 C14 -176.0(6) 3_666 . . . ?
Cl2 Ti2 N2 C14 -69.5(5) . . . . ?
C22 Ti2 N2 C14 95.1(6) . . . . ?
C26 Ti2 N2 C14 67.5(6) . . . . ?
C23 Ti2 N2 C14 86.7(6) . . . . ?
C24 Ti2 N2 C14 33.0(7) . . . . ?
C25 Ti2 N2 C14 36.1(6) . . . . ?
Ti2 Ti2 N2 C14 -176.0(6) 3_666 . . . ?
N2 Ti2 N2 Ti2 0.0 3_666 . . 3_666 ?
Cl2 Ti2 N2 Ti2 106.53(15) . . . 3_666 ?
C22 Ti2 N2 Ti2 -88.9(2) . . . 3_666 ?
C26 Ti2 N2 Ti2 -116.5(2) . . . 3_666 ?
C23 Ti2 N2 Ti2 -97.3(4) . . . 3_666 ?
C24 Ti2 N2 Ti2 -151.0(3) . . . 3_666 ?
C25 Ti2 N2 Ti2 -147.9(2) . . . 3_666 ?
Ti1 N1 C1 C6 51.9(8) 3_766 . . . ?
Ti1 N1 C1 C6 -131.8(5) . . . . ?
Ti1 N1 C1 C2 -128.2(5) 3_766 . . . ?
Ti1 N1 C1 C2 48.0(8) . . . . ?
N1 C1 C2 C3 179.0(5) . . . . ?
C6 C1 C2 C3 -1.2(9) . . . . ?
C1 C2 C3 C4 2.0(9) . . . . ?
C1 C2 C3 C7 -179.5(6) . . . . ?
C2 C3 C4 C5 -1.2(9) . . . . ?
C7 C3 C4 C5 -179.7(7) . . . . ?
C3 C4 C5 C6 -0.4(10) . . . . ?
C3 C4 C5 C8 179.4(6) . . . . ?
C4 C5 C6 C1 1.2(9) . . . . ?
C8 C5 C6 C1 -178.6(6) . . . . ?
N1 C1 C6 C5 179.4(5) . . . . ?
C2 C1 C6 C5 -0.4(8) . . . . ?
C4 C3 C7 F1 -50.8(10) . . . . ?
C2 C3 C7 F1 130.7(8) . . . . ?
C4 C3 C7 F2 -179.4(7) . . . . ?
C2 C3 C7 F2 2.1(11) . . . . ?
C4 C3 C7 F3 66.0(9) . . . . ?
C2 C3 C7 F3 -112.6(8) . . . . ?
C4 C5 C8 F6 -63.7(9) . . . . ?
C6 C5 C8 F6 116.2(7) . . . . ?
C4 C5 C8 F4 55.5(8) . . . . ?
C6 C5 C8 F4 -124.6(7) . . . . ?
C4 C5 C8 F5 172.9(6) . . . . ?
C6 C5 C8 F5 -7.2(9) . . . . ?
N1 Ti1 C9 C13 158.7(4) 3_766 . . . ?
N1 Ti1 C9 C13 -113.9(5) . . . . ?
Cl1 Ti1 C9 C13 -6.5(6) . . . . ?
C10 Ti1 C9 C13 114.9(7) . . . . ?
C11 Ti1 C9 C13 78.1(5) . . . . ?
C12 Ti1 C9 C13 37.5(5) . . . . ?
Ti1 Ti1 C9 C13 -154.5(4) 3_766 . . . ?
N1 Ti1 C9 C10 43.8(5) 3_766 . . . ?
N1 Ti1 C9 C10 131.2(4) . . . . ?
Cl1 Ti1 C9 C10 -121.4(4) . . . . ?
C11 Ti1 C9 C10 -36.8(4) . . . . ?
C12 Ti1 C9 C10 -77.4(5) . . . . ?
C13 Ti1 C9 C10 -114.9(7) . . . . ?
Ti1 Ti1 C9 C10 90.6(4) 3_766 . . . ?
C13 C9 C10 C11 -1.4(8) . . . . ?
Ti1 C9 C10 C11 64.9(5) . . . . ?
C13 C9 C10 Ti1 -66.2(5) . . . . ?
N1 Ti1 C10 C11 102.3(4) 3_766 . . . ?
N1 Ti1 C10 C11 -168.7(4) . . . . ?
Cl1 Ti1 C10 C11 -14.0(6) . . . . ?
C9 Ti1 C10 C11 -116.0(6) . . . . ?
C12 Ti1 C10 C11 -37.0(4) . . . . ?
C13 Ti1 C10 C11 -78.6(5) . . . . ?
Ti1 Ti1 C10 C11 145.2(4) 3_766 . . . ?
N1 Ti1 C10 C9 -141.8(4) 3_766 . . . ?
N1 Ti1 C10 C9 -52.7(5) . . . . ?
Cl1 Ti1 C10 C9 102.0(5) . . . . ?
C11 Ti1 C10 C9 116.0(6) . . . . ?
C12 Ti1 C10 C9 78.9(5) . . . . ?
C13 Ti1 C10 C9 37.4(4) . . . . ?
Ti1 Ti1 C10 C9 -98.9(4) 3_766 . . . ?
C9 C10 C11 C12 1.2(8) . . . . ?
Ti1 C10 C11 C12 65.5(5) . . . . ?
C9 C10 C11 Ti1 -64.4(5) . . . . ?
N1 Ti1 C11 C12 164.3(5) 3_766 . . . ?
N1 Ti1 C11 C12 -98.1(5) . . . . ?
Cl1 Ti1 C11 C12 55.4(5) . . . . ?
C9 Ti1 C11 C12 -78.3(5) . . . . ?
C10 Ti1 C11 C12 -115.8(6) . . . . ?
C13 Ti1 C11 C12 -37.4(4) . . . . ?
Ti1 Ti1 C11 C12 -162.1(4) 3_766 . . . ?
N1 Ti1 C11 C10 -79.8(4) 3_766 . . . ?
N1 Ti1 C11 C10 17.7(6) . . . . ?
Cl1 Ti1 C11 C10 171.2(4) . . . . ?
C9 Ti1 C11 C10 37.5(4) . . . . ?
C12 Ti1 C11 C10 115.8(6) . . . . ?
C13 Ti1 C11 C10 78.4(5) . . . . ?
Ti1 Ti1 C11 C10 -46.3(5) 3_766 . . . ?
C10 C11 C12 C13 -0.5(8) . . . . ?
Ti1 C11 C12 C13 64.5(5) . . . . ?
C10 C11 C12 Ti1 -65.0(5) . . . . ?
N1 Ti1 C12 C11 -20.3(6) 3_766 . . . ?
N1 Ti1 C12 C11 121.5(5) . . . . ?
Cl1 Ti1 C12 C11 -129.3(4) . . . . ?
C9 Ti1 C12 C11 79.0(5) . . . . ?
C10 Ti1 C12 C11 37.2(4) . . . . ?
C13 Ti1 C12 C11 116.0(7) . . . . ?
Ti1 Ti1 C12 C11 43.4(9) 3_766 . . . ?
N1 Ti1 C12 C13 -136.3(4) 3_766 . . . ?
N1 Ti1 C12 C13 5.5(6) . . . . ?
Cl1 Ti1 C12 C13 114.7(4) . . . . ?
C9 Ti1 C12 C13 -37.0(4) . . . . ?
C10 Ti1 C12 C13 -78.8(5) . . . . ?
C11 Ti1 C12 C13 -116.0(7) . . . . ?
Ti1 Ti1 C12 C13 -72.5(8) 3_766 . . . ?
C10 C9 C13 C12 1.1(8) . . . . ?
Ti1 C9 C13 C12 -64.5(5) . . . . ?
C10 C9 C13 Ti1 65.5(5) . . . . ?
C11 C12 C13 C9 -0.4(8) . . . . ?
Ti1 C12 C13 C9 64.0(5) . . . . ?
C11 C12 C13 Ti1 -64.3(5) . . . . ?
N1 Ti1 C13 C9 -36.5(8) 3_766 . . . ?
N1 Ti1 C13 C9 68.2(5) . . . . ?
Cl1 Ti1 C13 C9 175.4(4) . . . . ?
C10 Ti1 C13 C9 -38.1(4) . . . . ?
C11 Ti1 C13 C9 -79.0(5) . . . . ?
C12 Ti1 C13 C9 -115.8(7) . . . . ?
Ti1 Ti1 C13 C9 36.3(6) 3_766 . . . ?
N1 Ti1 C13 C12 79.3(7) 3_766 . . . ?
N1 Ti1 C13 C12 -176.0(4) . . . . ?
Cl1 Ti1 C13 C12 -68.8(4) . . . . ?
C9 Ti1 C13 C12 115.8(7) . . . . ?
C10 Ti1 C13 C12 77.6(5) . . . . ?
C11 Ti1 C13 C12 36.8(4) . . . . ?
Ti1 Ti1 C13 C12 152.1(4) 3_766 . . . ?
Ti2 N2 C14 C15 -118.7(6) 3_666 . . . ?
Ti2 N2 C14 C15 55.7(8) . . . . ?
Ti2 N2 C14 C19 61.1(8) 3_666 . . . ?
Ti2 N2 C14 C19 -124.6(6) . . . . ?
N2 C14 C15 C16 178.6(5) . . . . ?
C19 C14 C15 C16 -1.1(9) . . . . ?
C14 C15 C16 C17 0.6(9) . . . . ?
C14 C15 C16 C20 -179.0(6) . . . . ?
C15 C16 C17 C18 0.9(9) . . . . ?
C20 C16 C17 C18 -179.5(6) . . . . ?
C16 C17 C18 C19 -1.9(10) . . . . ?
C16 C17 C18 C21 -179.5(6) . . . . ?
C17 C18 C19 C14 1.4(10) . . . . ?
C21 C18 C19 C14 179.0(6) . . . . ?
N2 C14 C19 C18 -179.7(6) . . . . ?
C15 C14 C19 C18 0.1(9) . . . . ?
C15 C16 C20 F8 7.6(9) . . . . ?
C17 C16 C20 F8 -172.0(6) . . . . ?
C15 C16 C20 F9 128.7(6) . . . . ?
C17 C16 C20 F9 -50.9(8) . . . . ?
C15 C16 C20 F7 -111.7(7) . . . . ?
C17 C16 C20 F7 68.6(8) . . . . ?
C19 C18 C21 F12 -2.1(11) . . . . ?
C17 C18 C21 F12 175.6(7) . . . . ?
C19 C18 C21 F10 124.5(8) . . . . ?
C17 C18 C21 F10 -57.8(9) . . . . ?
C19 C18 C21 F11 -120.3(7) . . . . ?
C17 C18 C21 F11 57.4(9) . . . . ?
N2 Ti2 C22 C26 -144.9(4) 3_666 . . . ?
N2 Ti2 C22 C26 -56.4(5) . . . . ?
Cl2 Ti2 C22 C26 97.6(5) . . . . ?
C23 Ti2 C22 C26 115.0(6) . . . . ?
C24 Ti2 C22 C26 78.2(5) . . . . ?
C25 Ti2 C22 C26 36.7(4) . . . . ?
Ti2 Ti2 C22 C26 -102.2(4) 3_666 . . . ?
N2 Ti2 C22 C23 100.1(4) 3_666 . . . ?
N2 Ti2 C22 C23 -171.3(4) . . . . ?
Cl2 Ti2 C22 C23 -17.4(6) . . . . ?
C26 Ti2 C22 C23 -115.0(6) . . . . ?
C24 Ti2 C22 C23 -36.8(4) . . . . ?
C25 Ti2 C22 C23 -78.2(5) . . . . ?
Ti2 Ti2 C22 C23 142.8(4) 3_666 . . . ?
C26 C22 C23 C24 -0.7(8) . . . . ?
Ti2 C22 C23 C24 65.2(5) . . . . ?
C26 C22 C23 Ti2 -65.9(5) . . . . ?
N2 Ti2 C23 C24 163.1(4) 3_666 . . . ?
N2 Ti2 C23 C24 -101.7(5) . . . . ?
Cl2 Ti2 C23 C24 53.6(4) . . . . ?
C22 Ti2 C23 C24 -115.6(6) . . . . ?
C26 Ti2 C23 C24 -78.6(5) . . . . ?
C25 Ti2 C23 C24 -37.6(4) . . . . ?
Ti2 Ti2 C23 C24 -164.8(4) 3_666 . . . ?
N2 Ti2 C23 C22 -81.3(4) 3_666 . . . ?
N2 Ti2 C23 C22 13.9(6) . . . . ?
Cl2 Ti2 C23 C22 169.2(4) . . . . ?
C26 Ti2 C23 C22 37.0(4) . . . . ?
C24 Ti2 C23 C22 115.6(6) . . . . ?
C25 Ti2 C23 C22 78.0(5) . . . . ?
Ti2 Ti2 C23 C22 -49.2(5) 3_666 . . . ?
C22 C23 C24 C25 0.9(8) . . . . ?
Ti2 C23 C24 C25 65.0(5) . . . . ?
C22 C23 C24 Ti2 -64.1(5) . . . . ?
N2 Ti2 C24 C23 -21.4(5) 3_666 . . . ?
N2 Ti2 C24 C23 121.0(5) . . . . ?
Cl2 Ti2 C24 C23 -130.7(4) . . . . ?
C22 Ti2 C24 C23 38.0(4) . . . . ?
C26 Ti2 C24 C23 78.5(5) . . . . ?
C25 Ti2 C24 C23 115.6(6) . . . . ?
Ti2 Ti2 C24 C23 36.9(8) 3_666 . . . ?
N2 Ti2 C24 C25 -137.0(4) 3_666 . . . ?
N2 Ti2 C24 C25 5.3(6) . . . . ?
Cl2 Ti2 C24 C25 113.7(4) . . . . ?
C22 Ti2 C24 C25 -77.6(5) . . . . ?
C26 Ti2 C24 C25 -37.1(4) . . . . ?
C23 Ti2 C24 C25 -115.6(6) . . . . ?
Ti2 Ti2 C24 C25 -78.7(7) 3_666 . . . ?
C23 C24 C25 C26 -0.8(8) . . . . ?
Ti2 C24 C25 C26 63.9(5) . . . . ?
C23 C24 C25 Ti2 -64.7(5) . . . . ?
N2 Ti2 C25 C26 -39.3(7) 3_666 . . . ?
N2 Ti2 C25 C26 68.2(5) . . . . ?
Cl2 Ti2 C25 C26 175.4(4) . . . . ?
C22 Ti2 C25 C26 -36.4(4) . . . . ?
C23 Ti2 C25 C26 -78.5(5) . . . . ?
C24 Ti2 C25 C26 -115.5(6) . . . . ?
Ti2 Ti2 C25 C26 34.9(5) 3_666 . . . ?
N2 Ti2 C25 C24 76.2(6) 3_666 . . . ?
N2 Ti2 C25 C24 -176.3(4) . . . . ?
Cl2 Ti2 C25 C24 -69.1(4) . . . . ?
C22 Ti2 C25 C24 79.1(5) . . . . ?
C26 Ti2 C25 C24 115.5(6) . . . . ?
C23 Ti2 C25 C24 37.0(4) . . . . ?
Ti2 Ti2 C25 C24 150.4(4) 3_666 . . . ?
C23 C22 C26 C25 0.2(8) . . . . ?
Ti2 C22 C26 C25 -65.4(5) . . . . ?
C23 C22 C26 Ti2 65.6(5) . . . . ?
C24 C25 C26 C22 0.3(8) . . . . ?
Ti2 C25 C26 C22 64.5(5) . . . . ?
C24 C25 C26 Ti2 -64.2(5) . . . . ?
N2 Ti2 C26 C22 40.0(5) 3_666 . . . ?
N2 Ti2 C26 C22 128.1(4) . . . . ?
Cl2 Ti2 C26 C22 -123.4(4) . . . . ?
C23 Ti2 C26 C22 -38.4(4) . . . . ?
C24 Ti2 C26 C22 -79.2(5) . . . . ?
C25 Ti2 C26 C22 -116.8(6) . . . . ?
Ti2 Ti2 C26 C22 87.1(4) 3_666 . . . ?
N2 Ti2 C26 C25 156.8(4) 3_666 . . . ?
N2 Ti2 C26 C25 -115.1(5) . . . . ?
Cl2 Ti2 C26 C25 -6.5(6) . . . . ?
C22 Ti2 C26 C25 116.8(6) . . . . ?
C23 Ti2 C26 C25 78.4(5) . . . . ?
C24 Ti2 C26 C25 37.6(4) . . . . ?
Ti2 Ti2 C26 C25 -156.1(4) 3_666 . . . ?
C28 Co1 C27 C31 118.6(7) . . . . ?
C32 Co1 C27 C31 -163.1(5) . . . . ?
C29 Co1 C27 C31 80.3(6) . . . . ?
C33 Co1 C27 C31 163.1(9) . . . . ?
C30 Co1 C27 C31 36.9(5) . . . . ?
C36 Co1 C27 C31 -121.3(5) . . . . ?
C35 Co1 C27 C31 -79.0(5) . . . . ?
C34 Co1 C27 C31 -46.5(9) . . . . ?
C32 Co1 C27 C28 78.3(6) . . . . ?
C29 Co1 C27 C28 -38.4(5) . . . . ?
C31 Co1 C27 C28 -118.6(7) . . . . ?
C33 Co1 C27 C28 44.5(12) . . . . ?
C30 Co1 C27 C28 -81.7(6) . . . . ?
C36 Co1 C27 C28 120.0(5) . . . . ?
C35 Co1 C27 C28 162.3(5) . . . . ?
C34 Co1 C27 C28 -165.1(7) . . . . ?
C31 C27 C28 C29 1.5(8) . . . . ?
Co1 C27 C28 C29 60.5(5) . . . . ?
C31 C27 C28 Co1 -58.9(5) . . . . ?
C32 Co1 C28 C27 -122.3(5) . . . . ?
C29 Co1 C28 C27 118.7(7) . . . . ?
C31 Co1 C28 C27 37.2(4) . . . . ?
C33 Co1 C28 C27 -165.5(4) . . . . ?
C30 Co1 C28 C27 80.9(5) . . . . ?
C36 Co1 C28 C27 -79.2(5) . . . . ?
C35 Co1 C28 C27 -43.3(10) . . . . ?
C34 Co1 C28 C27 160.1(8) . . . . ?
C32 Co1 C28 C29 118.9(6) . . . . ?
C31 Co1 C28 C29 -81.5(6) . . . . ?
C33 Co1 C28 C29 75.8(7) . . . . ?
C30 Co1 C28 C29 -37.8(5) . . . . ?
C36 Co1 C28 C29 162.0(5) . . . . ?
C35 Co1 C28 C29 -162.0(8) . . . . ?
C34 Co1 C28 C29 41.4(12) . . . . ?
C27 Co1 C28 C29 -118.7(7) . . . . ?
C27 C28 C29 C30 -1.2(9) . . . . ?
Co1 C28 C29 C30 60.0(5) . . . . ?
C27 C28 C29 Co1 -61.1(5) . . . . ?
C28 Co1 C29 C30 -118.1(7) . . . . ?
C32 Co1 C29 C30 160.5(5) . . . . ?
C31 Co1 C29 C30 -37.4(5) . . . . ?
C33 Co1 C29 C30 117.5(6) . . . . ?
C36 Co1 C29 C30 -165.5(8) . . . . ?
C35 Co1 C29 C30 42.8(11) . . . . ?
C34 Co1 C29 C30 76.3(6) . . . . ?
C27 Co1 C29 C30 -80.1(5) . . . . ?
C32 Co1 C29 C28 -81.3(6) . . . . ?
C31 Co1 C29 C28 80.7(5) . . . . ?
C33 Co1 C29 C28 -124.3(6) . . . . ?
C30 Co1 C29 C28 118.1(7) . . . . ?
C36 Co1 C29 C28 -47.3(11) . . . . ?
C35 Co1 C29 C28 161.0(8) . . . . ?
C34 Co1 C29 C28 -165.6(5) . . . . ?
C27 Co1 C29 C28 38.0(5) . . . . ?
C28 C29 C30 C31 0.3(9) . . . . ?
Co1 C29 C30 C31 59.2(5) . . . . ?
C28 C29 C30 Co1 -58.9(5) . . . . ?
C28 Co1 C30 C29 38.9(5) . . . . ?
C32 Co1 C30 C29 -48.3(11) . . . . ?
C31 Co1 C30 C29 119.6(7) . . . . ?
C33 Co1 C30 C29 -80.8(6) . . . . ?
C36 Co1 C30 C29 165.6(8) . . . . ?
C35 Co1 C30 C29 -163.1(5) . . . . ?
C34 Co1 C30 C29 -122.3(6) . . . . ?
C27 Co1 C30 C29 83.3(6) . . . . ?
C28 Co1 C30 C31 -80.7(5) . . . . ?
C32 Co1 C30 C31 -167.9(8) . . . . ?
C29 Co1 C30 C31 -119.6(7) . . . . ?
C33 Co1 C30 C31 159.6(5) . . . . ?
C36 Co1 C30 C31 46.0(11) . . . . ?
C35 Co1 C30 C31 77.4(6) . . . . ?
C34 Co1 C30 C31 118.1(5) . . . . ?
C27 Co1 C30 C31 -36.3(5) . . . . ?
C28 C27 C31 C30 -1.3(8) . . . . ?
Co1 C27 C31 C30 -59.3(5) . . . . ?
C28 C27 C31 Co1 57.9(5) . . . . ?
C29 C30 C31 C27 0.6(9) . . . . ?
Co1 C30 C31 C27 59.9(5) . . . . ?
C29 C30 C31 Co1 -59.2(5) . . . . ?
C28 Co1 C31 C27 -38.5(5) . . . . ?
C32 Co1 C31 C27 45.7(11) . . . . ?
C29 Co1 C31 C27 -83.4(6) . . . . ?
C33 Co1 C31 C27 -168.0(7) . . . . ?
C30 Co1 C31 C27 -120.7(7) . . . . ?
C36 Co1 C31 C27 77.2(6) . . . . ?
C35 Co1 C31 C27 118.4(5) . . . . ?
C34 Co1 C31 C27 159.4(5) . . . . ?
C28 Co1 C31 C30 82.1(6) . . . . ?
C32 Co1 C31 C30 166.3(9) . . . . ?
C29 Co1 C31 C30 37.3(6) . . . . ?
C33 Co1 C31 C30 -47.3(10) . . . . ?
C36 Co1 C31 C30 -162.1(5) . . . . ?
C35 Co1 C31 C30 -120.9(5) . . . . ?
C34 Co1 C31 C30 -79.9(6) . . . . ?
C27 Co1 C31 C30 120.7(7) . . . . ?
C28 Co1 C32 C36 118.7(5) . . . . ?
C29 Co1 C32 C36 162.5(5) . . . . ?
C31 Co1 C32 C36 41.8(11) . . . . ?
C33 Co1 C32 C36 -118.3(7) . . . . ?
C30 Co1 C32 C36 -162.3(8) . . . . ?
C35 Co1 C32 C36 -37.6(4) . . . . ?
C34 Co1 C32 C36 -80.6(5) . . . . ?
C27 Co1 C32 C36 75.9(6) . . . . ?
C28 Co1 C32 C33 -123.0(6) . . . . ?
C29 Co1 C32 C33 -79.2(6) . . . . ?
C31 Co1 C32 C33 160.1(9) . . . . ?
C30 Co1 C32 C33 -44.0(11) . . . . ?
C36 Co1 C32 C33 118.3(7) . . . . ?
C35 Co1 C32 C33 80.7(5) . . . . ?
C34 Co1 C32 C33 37.8(5) . . . . ?
C27 Co1 C32 C33 -165.8(5) . . . . ?
C36 C32 C33 C34 -0.2(8) . . . . ?
Co1 C32 C33 C34 -60.6(5) . . . . ?
C36 C32 C33 Co1 60.4(5) . . . . ?
C28 Co1 C33 C34 -164.0(5) . . . . ?
C32 Co1 C33 C34 118.1(7) . . . . ?
C29 Co1 C33 C34 -121.6(6) . . . . ?
C31 Co1 C33 C34 -45.8(10) . . . . ?
C30 Co1 C33 C34 -79.6(6) . . . . ?
C36 Co1 C33 C34 79.9(5) . . . . ?
C35 Co1 C33 C34 36.3(4) . . . . ?
C27 Co1 C33 C34 161.5(9) . . . . ?
C28 Co1 C33 C32 77.9(6) . . . . ?
C29 Co1 C33 C32 120.3(6) . . . . ?
C31 Co1 C33 C32 -163.9(7) . . . . ?
C30 Co1 C33 C32 162.3(5) . . . . ?
C36 Co1 C33 C32 -38.1(5) . . . . ?
C35 Co1 C33 C32 -81.8(5) . . . . ?
C34 Co1 C33 C32 -118.1(7) . . . . ?
C27 Co1 C33 C32 43.4(12) . . . . ?
C32 C33 C34 C35 0.8(8) . . . . ?
Co1 C33 C34 C35 -58.8(5) . . . . ?
C32 C33 C34 Co1 59.6(5) . . . . ?
C28 Co1 C34 C35 166.4(9) . . . . ?
C32 Co1 C34 C35 82.0(5) . . . . ?
C29 Co1 C34 C35 -161.9(5) . . . . ?
C31 Co1 C34 C35 -78.9(5) . . . . ?
C33 Co1 C34 C35 120.9(7) . . . . ?
C30 Co1 C34 C35 -120.8(5) . . . . ?
C36 Co1 C34 C35 37.7(4) . . . . ?
C27 Co1 C34 C35 -46.2(9) . . . . ?
C28 Co1 C34 C33 45.5(11) . . . . ?
C32 Co1 C34 C33 -38.9(5) . . . . ?
C29 Co1 C34 C33 77.2(6) . . . . ?
C31 Co1 C34 C33 160.2(5) . . . . ?
C30 Co1 C34 C33 118.3(5) . . . . ?
C36 Co1 C34 C33 -83.2(5) . . . . ?
C35 Co1 C34 C33 -120.9(7) . . . . ?
C27 Co1 C34 C33 -167.1(6) . . . . ?
C33 C34 C35 C36 -1.2(8) . . . . ?
Co1 C34 C35 C36 -59.6(5) . . . . ?
C33 C34 C35 Co1 58.4(5) . . . . ?
C28 Co1 C35 C34 -168.8(7) . . . . ?
C32 Co1 C35 C34 -81.3(5) . . . . ?
C29 Co1 C35 C34 45.8(11) . . . . ?
C31 Co1 C35 C34 118.6(5) . . . . ?
C33 Co1 C35 C34 -36.6(5) . . . . ?
C30 Co1 C35 C34 77.3(6) . . . . ?
C36 Co1 C35 C34 -119.3(7) . . . . ?
C27 Co1 C35 C34 159.5(4) . . . . ?
C28 Co1 C35 C36 -49.5(10) . . . . ?
C32 Co1 C35 C36 38.0(5) . . . . ?
C29 Co1 C35 C36 165.1(8) . . . . ?
C31 Co1 C35 C36 -122.1(5) . . . . ?
C33 Co1 C35 C36 82.7(5) . . . . ?
C30 Co1 C35 C36 -163.5(5) . . . . ?
C34 Co1 C35 C36 119.3(7) . . . . ?
C27 Co1 C35 C36 -81.2(5) . . . . ?
C34 C35 C36 C32 1.0(8) . . . . ?
Co1 C35 C36 C32 -58.8(5) . . . . ?
C34 C35 C36 Co1 59.8(5) . . . . ?
C33 C32 C36 C35 -0.5(8) . . . . ?
Co1 C32 C36 C35 59.4(5) . . . . ?
C33 C32 C36 Co1 -60.0(5) . . . . ?
C28 Co1 C36 C35 159.9(5) . . . . ?
C32 Co1 C36 C35 -119.0(7) . . . . ?
C29 Co1 C36 C35 -164.7(8) . . . . ?
C31 Co1 C36 C35 76.4(5) . . . . ?
C33 Co1 C36 C35 -80.4(5) . . . . ?
C30 Co1 C36 C35 42.4(11) . . . . ?
C34 Co1 C36 C35 -37.1(5) . . . . ?
C27 Co1 C36 C35 117.2(5) . . . . ?
C28 Co1 C36 C32 -81.2(6) . . . . ?
C29 Co1 C36 C32 -45.7(11) . . . . ?
C31 Co1 C36 C32 -164.6(5) . . . . ?
C33 Co1 C36 C32 38.6(5) . . . . ?
C30 Co1 C36 C32 161.4(8) . . . . ?
C35 Co1 C36 C32 119.0(7) . . . . ?
C34 Co1 C36 C32 81.9(5) . . . . ?
C27 Co1 C36 C32 -123.8(5) . . . . ?
